data_9011100
loop_
_publ_author_name
'Granger, M. M.'
'Protas, J.'

_publ_section_title
;
 Determination et etude de la structure cristalline
 de la jouravskite Ca3MnIV(SO4)(CO3)(OH)*12(H2O)
;
_journal_name_full 'Acta Crystallographica, Section B'
_journal_page_first 1943
_journal_page_last 1951
_journal_paper_doi 10.1107/S0567740869005000
_journal_volume 25
_journal_year 1969
_chemical_compound_source 'Tachgagalt mine, Morocco'
_chemical_formula_sum 'C H30 Ca3 Mn O25 S'
_chemical_name_mineral Jouravskite
_space_group_IT_number 173
_symmetry_space_group_name_Hall 'P 6c'
_symmetry_space_group_name_H-M 'P 63'
_cell_angle_alpha 90
_cell_angle_beta 90
_cell_angle_gamma 120
_cell_formula_units_Z 2
_cell_length_a 11.06
_cell_length_b 11.06
_cell_length_c 10.50
_cell_volume 1112.321
_database_code_amcsd 0009362
_exptl_crystal_density_diffrn 1.939
_cod_original_formula_sum 'Ca3 Mn S C O25 H30'
_cod_database_code 9011100

loop_
_space_group_symop_operation_xyz
x,y,z
x-y,x,1/2+z
-y,x-y,z
-x,-y,1/2+z
-x+y,-x,z
y,-x+y,1/2+z

loop_
_atom_site_label
_atom_site_fract_x
_atom_site_fract_y
_atom_site_fract_z
_atom_site_U_iso_or_equiv
_atom_site_type_symbol
_atom_site_attached_hydrogens
Ca 0.00240 0.20490 0.79360 0.01862 Ca 0
Mn 0.00000 0.00000 0.04350 0.01560 Mn 0
S 0.33333 0.66667 0.53450 0.01305 S 0
C 0.33333 0.66667 0.00000 0.05636 C 0
O1 0.33333 0.66667 0.38670 0.09030 O 0
O2 0.19630 0.62890 0.00000 0.02850 O 0
O3 0.19370 0.58810 0.57530 0.04914 O 0
O-H4 0.00450 0.13560 0.43190 0.01811 O 1
O-H5 0.13560 0.13550 0.64790 0.02634 O 1
Wat6 0.01790 0.34520 0.98340 0.03318 O 2
Wat7 -0.01410 0.33270 0.61480 0.02254 O 2
Wat8 0.25310 0.40370 0.78090 0.03179 O 2
Wat9 0.39870 0.23960 0.78970 0.03534 O 2

loop_
_cod_changelog_entry_id
_cod_changelog_entry_author
_cod_changelog_entry_date
_cod_changelog_entry_text
1
;cod-tools version 3.8.0
Id: cif_guess_AMCSD_atom_types 9574 2023-05-10 09:00:05Z saulius
;
2023-05-10T18:52:56+03:00
;Derived atom types and hydrogen counts
from atom names that follow the AMCSD naming convention
(Wat == water, O-H == hydroxyl).
;

loop_
_cod_related_entry_id
_cod_related_entry_database
_cod_related_entry_code
1 AMCSD 0009362
